data_3500127
loop_
_publ_author_name
'Taju Ahmed'

_publ_section_title
;
 Effects of Lanthanum doped cobalt-zinc ferrite on structural and magnetic
 properties (Co0.8 Zn0.2 Fe2-x Lax O4)
;
_journal_name_full 'Personal communication to COD'
_journal_year 2022
_chemical_formula_sum 'Co0.8 Fe2 O4 Zn0.2'
_chemical_name_common '(Zn0.2 Fe0.8) [Co0.8 Fe1.2] O4'
_chemical_name_mineral 'Cobalt Zinc Ferrite'
_chemical_name_systematic '(Zn0.2 Fe0.8) [Co0.8 Fe1.2] O4'
_space_group_IT_number 227
_space_group_name_Hall 'F 4d 2 3 -1d'
_space_group_name_H-M_alt 'F d -3 m :1'
_symmetry_cell_setting cubic
_symmetry_space_group_name_H-M 'F d -3 m :1'
_audit_creation_date 'Sun Sep 11 20:03:18 EAT 2022'
_audit_creation_method 'Maud, version 2.992'
_audit_update_record 'Sun Sep 11 20:07:30 EAT 2022'
_cell_angle_alpha 90
_cell_angle_beta 90
_cell_angle_gamma 90
_cell_formula_units_Z 8
_cell_length_a 8.3877
_cell_length_b 8.3877
_cell_length_c 8.3877
_cell_volume 590.104
_computing_structure_refinement 'Maud, version 2.992'
_refine_ls_d_res_high 5000
_refine_ls_d_res_low 0
_refine_ls_goodness_of_fit_all 0.14928363
_refine_ls_R_factor_all 0.0070647798
_refine_ls_wR_factor_all 0.009149176
_reflns_d_resolution_high 50
_reflns_d_resolution_low 0.7
_cod_data_source_file Co0.8Zn0.2Fe2O4byTajuAhmedfromWallagaUniversity251913826800.cif
_cod_data_source_block (Zn0.2Fe0.8)[Co0.8La0.1Fe1.1]O4
_cod_depositor_comments 'By Taju Ahmed from Wallaga University +251913826800'
_cod_original_sg_symbol_H-M Fd-3m:1
_cod_original_formula_sum 'Co0.8 Zn0.2 Fe2 O4'
_cod_database_code 3500127

loop_
_symmetry_equiv_pos_site_id
_symmetry_equiv_pos_as_xyz
0 'x, y, z'
1 '-x+0.25, -y+0.25, -z+0.25'
2 '-y+0.25, x+0.25, z+0.25'
3 '-x, -y, z'
4 'y+0.25, -x+0.25, z+0.25'
5 'x+0.25, -z+0.25, y+0.25'
6 'x, -y, -z'
7 'x+0.25, z+0.25, -y+0.25'
8 'z+0.25, y+0.25, -x+0.25'
9 '-x, y, -z'
10 '-z+0.25, y+0.25, x+0.25'
11 'y, -x, -z'
12 '-y, x, -z'
13 '-x, z, -y'
14 '-x, -z, y'
15 '-z, -y, x'
16 'z, -y, -x'
17 'z, x, y'
18 'y, z, x'
19 '-y, -z, x'
20 'z, -x, -y'
21 '-y, z, -x'
22 '-z, -x, y'
23 '-z, x, -y'
24 'y, -z, -x'
25 '-z+0.25, -x+0.25, -y+0.25'
26 '-y+0.25, -z+0.25, -x+0.25'
27 'y+0.25, z+0.25, -x+0.25'
28 '-z+0.25, x+0.25, y+0.25'
29 'y+0.25, -z+0.25, x+0.25'
30 'z+0.25, x+0.25, -y+0.25'
31 'z+0.25, -x+0.25, y+0.25'
32 '-y+0.25, z+0.25, x+0.25'
33 'y+0.25, x+0.25, -z+0.25'
34 '-y+0.25, -x+0.25, -z+0.25'
35 '-x+0.25, z+0.25, y+0.25'
36 '-x+0.25, -z+0.25, -y+0.25'
37 'z+0.25, -y+0.25, x+0.25'
38 '-z+0.25, -y+0.25, -x+0.25'
39 'x+0.25, y+0.25, -z+0.25'
40 '-x+0.25, y+0.25, z+0.25'
41 'x+0.25, -y+0.25, z+0.25'
42 '-y, -x, z'
43 'y, x, z'
44 'x, -z, -y'
45 'x, z, y'
46 '-z, y, -x'
47 'z, y, x'
48 'x, y+0.5, z+0.5'
49 '-x+0.25, -y+0.75, -z+0.75'
50 '-y+0.25, x+0.75, z+0.75'
51 '-x, -y+0.5, z+0.5'
52 'y+0.25, -x+0.75, z+0.75'
53 'x+0.25, -z+0.75, y+0.75'
54 'x, -y+0.5, -z+0.5'
55 'x+0.25, z+0.75, -y+0.75'
56 'z+0.25, y+0.75, -x+0.75'
57 '-x, y+0.5, -z+0.5'
58 '-z+0.25, y+0.75, x+0.75'
59 'y, -x+0.5, -z+0.5'
60 '-y, x+0.5, -z+0.5'
61 '-x, z+0.5, -y+0.5'
62 '-x, -z+0.5, y+0.5'
63 '-z, -y+0.5, x+0.5'
64 'z, -y+0.5, -x+0.5'
65 'z, x+0.5, y+0.5'
66 'y, z+0.5, x+0.5'
67 '-y, -z+0.5, x+0.5'
68 'z, -x+0.5, -y+0.5'
69 '-y, z+0.5, -x+0.5'
70 '-z, -x+0.5, y+0.5'
71 '-z, x+0.5, -y+0.5'
72 'y, -z+0.5, -x+0.5'
73 '-z+0.25, -x+0.75, -y+0.75'
74 '-y+0.25, -z+0.75, -x+0.75'
75 'y+0.25, z+0.75, -x+0.75'
76 '-z+0.25, x+0.75, y+0.75'
77 'y+0.25, -z+0.75, x+0.75'
78 'z+0.25, x+0.75, -y+0.75'
79 'z+0.25, -x+0.75, y+0.75'
80 '-y+0.25, z+0.75, x+0.75'
81 'y+0.25, x+0.75, -z+0.75'
82 '-y+0.25, -x+0.75, -z+0.75'
83 '-x+0.25, z+0.75, y+0.75'
84 '-x+0.25, -z+0.75, -y+0.75'
85 'z+0.25, -y+0.75, x+0.75'
86 '-z+0.25, -y+0.75, -x+0.75'
87 'x+0.25, y+0.75, -z+0.75'
88 '-x+0.25, y+0.75, z+0.75'
89 'x+0.25, -y+0.75, z+0.75'
90 '-y, -x+0.5, z+0.5'
91 'y, x+0.5, z+0.5'
92 'x, -z+0.5, -y+0.5'
93 'x, z+0.5, y+0.5'
94 '-z, y+0.5, -x+0.5'
95 'z, y+0.5, x+0.5'
96 'x+0.5, y, z+0.5'
97 '-x+0.75, -y+0.25, -z+0.75'
98 '-y+0.75, x+0.25, z+0.75'
99 '-x+0.5, -y, z+0.5'
100 'y+0.75, -x+0.25, z+0.75'
101 'x+0.75, -z+0.25, y+0.75'
102 'x+0.5, -y, -z+0.5'
103 'x+0.75, z+0.25, -y+0.75'
104 'z+0.75, y+0.25, -x+0.75'
105 '-x+0.5, y, -z+0.5'
106 '-z+0.75, y+0.25, x+0.75'
107 'y+0.5, -x, -z+0.5'
108 '-y+0.5, x, -z+0.5'
109 '-x+0.5, z, -y+0.5'
110 '-x+0.5, -z, y+0.5'
111 '-z+0.5, -y, x+0.5'
112 'z+0.5, -y, -x+0.5'
113 'z+0.5, x, y+0.5'
114 'y+0.5, z, x+0.5'
115 '-y+0.5, -z, x+0.5'
116 'z+0.5, -x, -y+0.5'
117 '-y+0.5, z, -x+0.5'
118 '-z+0.5, -x, y+0.5'
119 '-z+0.5, x, -y+0.5'
120 'y+0.5, -z, -x+0.5'
121 '-z+0.75, -x+0.25, -y+0.75'
122 '-y+0.75, -z+0.25, -x+0.75'
123 'y+0.75, z+0.25, -x+0.75'
124 '-z+0.75, x+0.25, y+0.75'
125 'y+0.75, -z+0.25, x+0.75'
126 'z+0.75, x+0.25, -y+0.75'
127 'z+0.75, -x+0.25, y+0.75'
128 '-y+0.75, z+0.25, x+0.75'
129 'y+0.75, x+0.25, -z+0.75'
130 '-y+0.75, -x+0.25, -z+0.75'
131 '-x+0.75, z+0.25, y+0.75'
132 '-x+0.75, -z+0.25, -y+0.75'
133 'z+0.75, -y+0.25, x+0.75'
134 '-z+0.75, -y+0.25, -x+0.75'
135 'x+0.75, y+0.25, -z+0.75'
136 '-x+0.75, y+0.25, z+0.75'
137 'x+0.75, -y+0.25, z+0.75'
138 '-y+0.5, -x, z+0.5'
139 'y+0.5, x, z+0.5'
140 'x+0.5, -z, -y+0.5'
141 'x+0.5, z, y+0.5'
142 '-z+0.5, y, -x+0.5'
143 'z+0.5, y, x+0.5'
144 'x+0.5, y+0.5, z'
145 '-x+0.75, -y+0.75, -z+0.25'
146 '-y+0.75, x+0.75, z+0.25'
147 '-x+0.5, -y+0.5, z'
148 'y+0.75, -x+0.75, z+0.25'
149 'x+0.75, -z+0.75, y+0.25'
150 'x+0.5, -y+0.5, -z'
151 'x+0.75, z+0.75, -y+0.25'
152 'z+0.75, y+0.75, -x+0.25'
153 '-x+0.5, y+0.5, -z'
154 '-z+0.75, y+0.75, x+0.25'
155 'y+0.5, -x+0.5, -z'
156 '-y+0.5, x+0.5, -z'
157 '-x+0.5, z+0.5, -y'
158 '-x+0.5, -z+0.5, y'
159 '-z+0.5, -y+0.5, x'
160 'z+0.5, -y+0.5, -x'
161 'z+0.5, x+0.5, y'
162 'y+0.5, z+0.5, x'
163 '-y+0.5, -z+0.5, x'
164 'z+0.5, -x+0.5, -y'
165 '-y+0.5, z+0.5, -x'
166 '-z+0.5, -x+0.5, y'
167 '-z+0.5, x+0.5, -y'
168 'y+0.5, -z+0.5, -x'
169 '-z+0.75, -x+0.75, -y+0.25'
170 '-y+0.75, -z+0.75, -x+0.25'
171 'y+0.75, z+0.75, -x+0.25'
172 '-z+0.75, x+0.75, y+0.25'
173 'y+0.75, -z+0.75, x+0.25'
174 'z+0.75, x+0.75, -y+0.25'
175 'z+0.75, -x+0.75, y+0.25'
176 '-y+0.75, z+0.75, x+0.25'
177 'y+0.75, x+0.75, -z+0.25'
178 '-y+0.75, -x+0.75, -z+0.25'
179 '-x+0.75, z+0.75, y+0.25'
180 '-x+0.75, -z+0.75, -y+0.25'
181 'z+0.75, -y+0.75, x+0.25'
182 '-z+0.75, -y+0.75, -x+0.25'
183 'x+0.75, y+0.75, -z+0.25'
184 '-x+0.75, y+0.75, z+0.25'
185 'x+0.75, -y+0.75, z+0.25'
186 '-y+0.5, -x+0.5, z'
187 'y+0.5, x+0.5, z'
188 'x+0.5, -z+0.5, -y'
189 'x+0.5, z+0.5, y'
190 '-z+0.5, y+0.5, -x'
191 'z+0.5, y+0.5, x'

loop_
_atom_site_label
_atom_site_type_symbol
_atom_site_occupancy
_atom_site_fract_x
_atom_site_fract_y
_atom_site_fract_z
_atom_site_B_iso_or_equiv
_atom_site_calc_flag
O1_O2- O2- 1.0 0.38 0.38 0.38 0.0 .
ASite_Zn2+ Zn2+ 0.2 0.0 0.0 0.0 0.0 .
ASite_Fe3+ Fe3+ 0.8 0.0 0.0 0.0 0.0 .
BSite_Fe3+ Fe3+ 0.6 0.625 0.625 0.625 0.0 .
BSite_Co2+ Co2+ 0.4 0.625 0.625 0.625 0.0 .

loop_
_atom_type_symbol
_atom_type_oxidation_number
O2- -2.0
Zn2+ 2.0
Fe3+ 3.0
Co2+ 2.0
